data_4075514
loop_
_publ_author_name
'Hsueh, Mao-Lin'
'Ko, Bao-Tsan'
'Athar, Taimur'
'Lin, Chu-Chieh'
'Wu, Tzong-Ming'
'Hsu, Sung-Fu'

_publ_section_title
;
 Synthesis, Structure, and Catalytic Studies of Mixed
 Lithium&#x2212;Magnesium and Sodium&#x2212;Magnesium Complexes:&#x00A0;
 Highly Isospecific Initiators for Polymerization of Methyl Methacrylate
;
_journal_issue 17
_journal_name_full Organometallics
_journal_page_first 4144
_journal_paper_doi 10.1021/om0603363
_journal_volume 25
_journal_year 2006
_chemical_formula_sum 'C62 H93 Na4 O4.5'
_chemical_formula_weight 1002.32
_chemical_name_systematic
; 
 ? 
;
_space_group_IT_number 15
_symmetry_cell_setting monoclinic
_symmetry_space_group_name_Hall '-C 2yc'
_symmetry_space_group_name_H-M 'C 1 2/c 1'
_atom_sites_solution_hydrogens geom
_atom_sites_solution_primary direct
_atom_sites_solution_secondary difmap
_audit_creation_method SHELXL-97
_cell_angle_alpha 90.00
_cell_angle_beta 101.804(2)
_cell_angle_gamma 90.00
_cell_formula_units_Z 8
_cell_length_a 36.162(3)
_cell_length_b 14.5967(10)
_cell_length_c 28.070(2)
_cell_measurement_reflns_used 4621
_cell_measurement_temperature 293(2)
_cell_measurement_theta_max 22.901
_cell_measurement_theta_min 2.287
_cell_volume 14503.3(19)
_computing_cell_refinement 'Bruker SAINT (Siemens, 1996)'
_computing_data_collection 'Bruker SMART (Siemens 1996)'
_computing_data_reduction 'Bruker SAINT'
_computing_molecular_graphics 'Bruker SHELXTL'
_computing_publication_material 'Bruker SHELXTL'
_computing_structure_refinement 'SHELXL-97 (Sheldrick, 1997)'
_computing_structure_solution 'SHELXS-97 (Sheldrick, 1990)'
_diffrn_ambient_temperature 293(2)
_diffrn_measured_fraction_theta_full 0.992
_diffrn_measured_fraction_theta_max 0.992
_diffrn_measurement_device_type 'Bruker SMART 1000 CCD'
_diffrn_measurement_method 'phi and omega scans'
_diffrn_radiation_monochromator graphite
_diffrn_radiation_source 'fine-focus sealed tube'
_diffrn_radiation_type MoK\a
_diffrn_radiation_wavelength 0.71073
_diffrn_reflns_av_R_equivalents 0.0420
_diffrn_reflns_av_sigmaI/netI 0.0491
_diffrn_reflns_limit_h_max 29
_diffrn_reflns_limit_h_min -44
_diffrn_reflns_limit_k_max 16
_diffrn_reflns_limit_k_min -18
_diffrn_reflns_limit_l_max 34
_diffrn_reflns_limit_l_min -34
_diffrn_reflns_number 39947
_diffrn_reflns_theta_full 26.01
_diffrn_reflns_theta_max 26.01
_diffrn_reflns_theta_min 2.23
_exptl_absorpt_coefficient_mu 0.076
_exptl_absorpt_correction_T_max 1.000
_exptl_absorpt_correction_T_min 0.602
_exptl_absorpt_correction_type multi-scan
_exptl_absorpt_process_details 'SADABS, Sheldrick (1996)'
_exptl_crystal_colour colorless
_exptl_crystal_density_diffrn 0.918
_exptl_crystal_density_method 'not measured'
_exptl_crystal_description parallelpied
_exptl_crystal_F_000 4360
_exptl_crystal_size_max 0.53
_exptl_crystal_size_mid 0.48
_exptl_crystal_size_min 0.36
_refine_diff_density_max 0.495
_refine_diff_density_min -0.380
_refine_diff_density_rms 0.073
_refine_ls_extinction_method SHELXL
_refine_ls_goodness_of_fit_ref 1.046
_refine_ls_hydrogen_treatment constr
_refine_ls_matrix_type full
_refine_ls_number_parameters 698
_refine_ls_number_reflns 14135
_refine_ls_number_restraints 0
_refine_ls_restrained_S_all 1.046
_refine_ls_R_factor_all 0.1198
_refine_ls_R_factor_gt 0.0688
_refine_ls_shift/su_max 0.000
_refine_ls_shift/su_mean 0.000
_refine_ls_structure_factor_coef Fsqd
_refine_ls_weighting_details 'calc w=1/[\s^2^(Fo^2^)+(0.1150P)^2^+0.0000P] where P=(Fo^2^+2Fc^2^)/3'
_refine_ls_weighting_scheme calc
_refine_ls_wR_factor_gt 0.1818
_refine_ls_wR_factor_ref 0.2099
_reflns_number_gt 7689
_reflns_number_total 14135
_reflns_threshold_expression >2sigma(I)
_cod_data_source_file om0603363si20060602_051056.cif
_cod_data_source_block kb41am
_cod_depositor_comments
;
The following automatic conversions were performed:

'_symmetry_cell_setting' value 'Monoclinic' changed to 'monoclinic'
according to /home/saulius/struct/CIF-dictionaries/cif_core.dic
dictionary named 'cif_core.dic' version 2.4.1 from 2010-06-29.

Automatic conversion script
Id: cif_fix_values 1715 2011-07-08 13:25:40Z adriana 
;
_cod_original_cell_volume 14503.1(17)
_cod_original_sg_symbol_H-M C2/c
_cod_original_formula_sum 'C62 H93 Na4 O4.50'
_cod_database_code 4075514

loop_
_symmetry_equiv_pos_as_xyz
'x, y, z'
'-x, y, -z+1/2'
'x+1/2, y+1/2, z'
'-x+1/2, y+1/2, -z+1/2'
'-x, -y, -z'
'x, -y, z-1/2'
'-x+1/2, -y+1/2, -z'
'x+1/2, -y+1/2, z-1/2'

loop_
_atom_site_label
_atom_site_type_symbol
_atom_site_fract_x
_atom_site_fract_y
_atom_site_fract_z
_atom_site_U_iso_or_equiv
_atom_site_adp_type
_atom_site_occupancy
_atom_site_symmetry_multiplicity
_atom_site_calc_flag
_atom_site_refinement_flags
Na1 Na 0.09546(3) 0.79261(6) 0.31267(3) 0.0568(3) Uani 1 1 d .
Na2 Na 0.01183(3) 0.79859(7) 0.30738(4) 0.0667(3) Uani 1 1 d .
Na3 Na 0.15776(3) 0.78707(6) 0.26302(4) 0.0623(3) Uani 1 1 d .
Na4 Na 0.16418(3) 0.82285(7) 0.38453(4) 0.0706(3) Uani 1 1 d .
O1 O 0.04435(4) 0.78193(10) 0.24570(6) 0.0500(4) Uani 1 1 d .
O2 O 0.14344(5) 0.90159(10) 0.31283(6) 0.0553(4) Uani 1 1 d .
O3 O 0.05822(5) 0.80647(12) 0.36783(6) 0.0624(5) Uani 1 1 d .
O4 O 0.14889(4) 0.70235(9) 0.32846(6) 0.0494(4) Uani 1 1 d .
O5 O 0.0000 1.330(2) 0.2500 0.78(8) Uani 1 2 d S
C1 C 0.07048(6) 0.78546(14) 0.21831(8) 0.0431(5) Uani 1 1 d .
C2 C 0.08136(6) 0.70624(15) 0.19432(8) 0.0464(6) Uani 1 1 d .
C3 C 0.10862(7) 0.71700(16) 0.16622(9) 0.0519(6) Uani 1 1 d .
H3A H 0.1155 0.6656 0.1505 0.062 Uiso 1 1 calc R
C4 C 0.12631(7) 0.79966(17) 0.16012(9) 0.0543(6) Uani 1 1 d .
C5 C 0.11609(7) 0.87453(16) 0.18502(9) 0.0524(6) Uani 1 1 d .
H5A H 0.1275 0.9307 0.1820 0.063 Uiso 1 1 calc R
C6 C 0.08952(6) 0.86902(14) 0.21433(8) 0.0445(5) Uani 1 1 d .
C7 C 0.07999(6) 0.95408(15) 0.24128(9) 0.0507(6) Uani 1 1 d .
H7A H 0.0723 0.9321 0.2708 0.061 Uiso 1 1 calc R
C8 C 0.11372(7) 1.01698(15) 0.25795(9) 0.0511(6) Uani 1 1 d .
C9 C 0.11453(8) 1.10486(16) 0.23851(10) 0.0579(6) Uani 1 1 d .
H9A H 0.0943 1.1238 0.2145 0.069 Uiso 1 1 calc R
C10 C 0.14431(8) 1.16504(16) 0.25358(10) 0.0621(7) Uani 1 1 d .
C11 C 0.17375(8) 1.13416(16) 0.28912(10) 0.0630(7) Uani 1 1 d .
H11A H 0.1940 1.1736 0.2997 0.076 Uiso 1 1 calc R
C12 C 0.17508(7) 1.04761(16) 0.31011(10) 0.0597(7) Uani 1 1 d .
C13 C 0.14417(7) 0.98592(15) 0.29465(9) 0.0515(6) Uani 1 1 d .
C14 C 0.06335(7) 0.61116(16) 0.19895(10) 0.0587(7) Uani 1 1 d .
C15 C 0.07143(8) 0.57914(18) 0.25159(11) 0.0703(8) Uani 1 1 d .
H15A H 0.0982 0.5801 0.2642 0.105 Uiso 1 1 calc R
H15B H 0.0621 0.5179 0.2532 0.105 Uiso 1 1 calc R
H15C H 0.0591 0.6192 0.2706 0.105 Uiso 1 1 calc R
C16 C 0.07921(10) 0.53833(18) 0.16940(13) 0.0847(9) Uani 1 1 d .
H16A H 0.1061 0.5340 0.1807 0.127 Uiso 1 1 calc R
H16B H 0.0737 0.5551 0.1356 0.127 Uiso 1 1 calc R
H16C H 0.0678 0.4802 0.1734 0.127 Uiso 1 1 calc R
C17 C 0.02000(8) 0.6154(2) 0.18001(13) 0.0820(9) Uani 1 1 d .
H17A H 0.0092 0.5562 0.1831 0.123 Uiso 1 1 calc R
H17B H 0.0147 0.6335 0.1464 0.123 Uiso 1 1 calc R
H17C H 0.0093 0.6593 0.1988 0.123 Uiso 1 1 calc R
C18 C 0.15612(10) 0.8086(2) 0.12866(12) 0.0784(9) Uani 1 1 d .
C19 C 0.16481(14) 0.7191(3) 0.10606(18) 0.1005(14) Uani 0.80 1 d P
H19A H 0.1710 0.6733 0.1310 0.151 Uiso 0.80 1 calc PR
H19B H 0.1859 0.7275 0.0905 0.151 Uiso 0.80 1 calc PR
H19C H 0.1431 0.6998 0.0824 0.151 Uiso 0.80 1 calc PR
C19' C 0.1277(9) 0.779(2) 0.0689(11) 0.165(11) Uiso 0.20 1 d P
H19D H 0.1053 0.8166 0.0625 0.248 Uiso 0.20 1 calc PR
H19E H 0.1207 0.7159 0.0685 0.248 Uiso 0.20 1 calc PR
H19F H 0.1422 0.7905 0.0443 0.248 Uiso 0.20 1 calc PR
C20 C 0.1435(3) 0.8777(6) 0.0896(3) 0.182(5) Uani 0.80 1 d P
H20A H 0.1471 0.9382 0.1032 0.273 Uiso 0.80 1 calc PR
H20B H 0.1172 0.8685 0.0757 0.273 Uiso 0.80 1 calc PR
H20C H 0.1580 0.8709 0.0648 0.273 Uiso 0.80 1 calc PR
C20' C 0.1594(7) 0.9120(17) 0.1128(9) 0.090(7) Uiso 0.20 1 d P
H20D H 0.1715 0.9473 0.1404 0.135 Uiso 0.20 1 calc PR
H20E H 0.1345 0.9361 0.1005 0.135 Uiso 0.20 1 calc PR
H20F H 0.1740 0.9151 0.0879 0.135 Uiso 0.20 1 calc PR
C21 C 0.1924(3) 0.8346(9) 0.1618(5) 0.208(6) Uani 0.80 1 d P
H21A H 0.1917 0.8982 0.1702 0.312 Uiso 0.80 1 calc PR
H21B H 0.2130 0.8243 0.1456 0.312 Uiso 0.80 1 calc PR
H21C H 0.1960 0.7981 0.1908 0.312 Uiso 0.80 1 calc PR
C21' C 0.1995(7) 0.8228(13) 0.1663(7) 0.053(4) Uiso 0.20 1 d P
H21D H 0.2176 0.8408 0.1474 0.079 Uiso 0.20 1 calc PR
H21E H 0.2073 0.7661 0.1827 0.079 Uiso 0.20 1 calc PR
H21F H 0.1979 0.8694 0.1899 0.079 Uiso 0.20 1 calc PR
C22 C 0.04526(8) 1.00205(19) 0.21044(12) 0.0793(9) Uani 1 1 d .
H22A H 0.0511 1.0223 0.1803 0.119 Uiso 1 1 calc R
H22B H 0.0385 1.0539 0.2279 0.119 Uiso 1 1 calc R
H22C H 0.0245 0.9599 0.2038 0.119 Uiso 1 1 calc R
C23 C 0.14444(9) 1.26329(18) 0.23377(12) 0.0741(8) Uani 1 1 d .
C24 C 0.18104(15) 1.2862(3) 0.2187(3) 0.1119(18) Uani 0.80 1 d P
H24A H 0.1839 1.2479 0.1919 0.168 Uiso 0.80 1 calc PR
H24B H 0.2017 1.2759 0.2456 0.168 Uiso 0.80 1 calc PR
H24C H 0.1808 1.3493 0.2090 0.168 Uiso 0.80 1 calc PR
C24' C 0.1858(5) 1.3096(12) 0.2580(7) 0.084(5) Uiso 0.20 1 d P
H24D H 0.1878 1.3167 0.2925 0.126 Uiso 0.20 1 calc PR
H24E H 0.1879 1.3685 0.2436 0.126 Uiso 0.20 1 calc PR
H24F H 0.2058 1.2705 0.2521 0.126 Uiso 0.20 1 calc PR
C25 C 0.11226(16) 1.2783(3) 0.18831(19) 0.1106(17) Uani 0.80 1 d P
H25A H 0.0882 1.2743 0.1977 0.166 Uiso 0.80 1 calc PR
H25B H 0.1138 1.2321 0.1644 0.166 Uiso 0.80 1 calc PR
H25C H 0.1149 1.3377 0.1748 0.166 Uiso 0.80 1 calc PR
C25' C 0.1493(8) 1.2478(18) 0.1818(9) 0.131(7) Uiso 0.20 1 d P
H25D H 0.1300 1.2068 0.1656 0.196 Uiso 0.20 1 calc PR
H25E H 0.1737 1.2216 0.1822 0.196 Uiso 0.20 1 calc PR
H25F H 0.1472 1.3053 0.1649 0.196 Uiso 0.20 1 calc PR
C26 C 0.13619(16) 1.3291(2) 0.27155(19) 0.1439(19) Uani 1 1 d .
H26A H 0.1135 1.3106 0.2817 0.216 Uiso 1 1 calc R
H26B H 0.1329 1.3896 0.2579 0.216 Uiso 1 1 calc R
H26C H 0.1569 1.3292 0.2991 0.216 Uiso 1 1 calc R
C27 C 0.20871(8) 1.02188(18) 0.35086(11) 0.0716(8) Uani 1 1 d .
C28 C 0.24029(10) 1.0945(2) 0.35975(15) 0.1067(13) Uani 1 1 d .
H28A H 0.2305 1.1510 0.3698 0.160 Uiso 1 1 calc R
H28B H 0.2493 1.1044 0.3303 0.160 Uiso 1 1 calc R
H28C H 0.2607 1.0736 0.3848 0.160 Uiso 1 1 calc R
C29 C 0.19479(11) 1.0143(3) 0.39859(13) 0.1023(12) Uani 1 1 d .
H29A H 0.1748 0.9699 0.3950 0.154 Uiso 1 1 calc R
H29B H 0.1855 1.0728 0.4066 0.154 Uiso 1 1 calc R
H29C H 0.2153 0.9954 0.4241 0.154 Uiso 1 1 calc R
C30 C 0.22759(9) 0.9328(2) 0.33870(14) 0.0927(11) Uani 1 1 d .
H30A H 0.2095 0.8839 0.3344 0.139 Uiso 1 1 calc R
H30B H 0.2483 0.9179 0.3649 0.139 Uiso 1 1 calc R
H30C H 0.2368 0.9410 0.3092 0.139 Uiso 1 1 calc R
C31 C 0.08641(7) 0.81028(17) 0.40582(9) 0.0558(6) Uani 1 1 d .
C32 C 0.09552(8) 0.8921(2) 0.43429(10) 0.0684(8) Uani 1 1 d .
C33 C 0.12627(9) 0.8895(2) 0.47291(10) 0.0737(8) Uani 1 1 d .
H33A H 0.1321 0.9429 0.4910 0.088 Uiso 1 1 calc R
C34 C 0.14925(8) 0.8134(2) 0.48685(10) 0.0686(8) Uani 1 1 d .
C35 C 0.14021(7) 0.73504(19) 0.45851(9) 0.0593(7) Uani 1 1 d .
H35A H 0.1548 0.6826 0.4665 0.071 Uiso 1 1 calc R
C36 C 0.10997(7) 0.73246(17) 0.41842(8) 0.0527(6) Uani 1 1 d .
C37 C 0.10114(7) 0.64254(17) 0.39061(9) 0.0533(6) Uani 1 1 d .
H37A H 0.0879 0.6589 0.3577 0.064 Uiso 1 1 calc R
C38 C 0.13657(7) 0.59041(15) 0.38505(8) 0.0492(6) Uani 1 1 d .
C39 C 0.14805(8) 0.51239(17) 0.41253(9) 0.0594(7) Uani 1 1 d .
H39A H 0.1335 0.4920 0.4342 0.071 Uiso 1 1 calc R
C40 C 0.18039(8) 0.46354(16) 0.40898(9) 0.0612(7) Uani 1 1 d .
C41 C 0.19964(8) 0.49234(16) 0.37431(9) 0.0578(7) Uani 1 1 d .
H41A H 0.2205 0.4585 0.3701 0.069 Uiso 1 1 calc R
C42 C 0.18971(7) 0.56976(15) 0.34484(8) 0.0485(6) Uani 1 1 d .
C43 C 0.15812(6) 0.62275(14) 0.35192(8) 0.0445(5) Uani 1 1 d .
C44 C 0.07121(10) 0.9787(2) 0.42280(12) 0.0881(11) Uani 1 1 d .
C45 C 0.07017(12) 1.0116(2) 0.37167(13) 0.1032(12) Uani 1 1 d .
H45A H 0.0579 0.9666 0.3489 0.155 Uiso 1 1 calc R
H45B H 0.0955 1.0209 0.3671 0.155 Uiso 1 1 calc R
H45C H 0.0565 1.0683 0.3664 0.155 Uiso 1 1 calc R
C46 C 0.08585(14) 1.0572(3) 0.45768(15) 0.143(2) Uani 1 1 d .
H46A H 0.0681 1.1070 0.4523 0.215 Uiso 1 1 calc R
H46B H 0.1098 1.0777 0.4520 0.215 Uiso 1 1 calc R
H46C H 0.0888 1.0362 0.4907 0.215 Uiso 1 1 calc R
C47 C 0.03047(12) 0.9562(3) 0.42773(16) 0.1317(17) Uani 1 1 d .
H47A H 0.0216 0.9035 0.4083 0.197 Uiso 1 1 calc R
H47B H 0.0144 1.0076 0.4168 0.197 Uiso 1 1 calc R
H47C H 0.0301 0.9436 0.4612 0.197 Uiso 1 1 calc R
C48 C 0.18138(10) 0.8157(2) 0.53156(11) 0.0845(10) Uani 1 1 d .
C49 C 0.20938(18) 0.8903(5) 0.5283(2) 0.147(3) Uani 0.80 1 d P
H49A H 0.1982 0.9488 0.5323 0.220 Uiso 0.80 1 calc PR
H49B H 0.2164 0.8878 0.4971 0.220 Uiso 0.80 1 calc PR
H49C H 0.2315 0.8820 0.5535 0.220 Uiso 0.80 1 calc PR
C49' C 0.2170(5) 0.805(2) 0.5107(8) 0.128(9) Uani 0.20 1 d P
H49D H 0.2133 0.7575 0.4867 0.192 Uiso 0.20 1 calc PR
H49E H 0.2379 0.7897 0.5364 0.192 Uiso 0.20 1 calc PR
H49F H 0.2222 0.8618 0.4960 0.192 Uiso 0.20 1 calc PR
C50 C 0.16444(16) 0.8432(5) 0.57562(15) 0.193(3) Uani 1 1 d .
H50A H 0.1426 0.8811 0.5649 0.289 Uiso 1 1 calc R
H50B H 0.1829 0.8766 0.5985 0.289 Uiso 1 1 calc R
H50C H 0.1572 0.7891 0.5909 0.289 Uiso 1 1 calc R
C51 C 0.1989(2) 0.7249(4) 0.5439(2) 0.207(4) Uani 1 1 d .
H51A H 0.1811 0.6849 0.5544 0.311 Uiso 1 1 calc R
H51B H 0.2208 0.7315 0.5697 0.311 Uiso 1 1 calc R
H51C H 0.2063 0.6993 0.5158 0.311 Uiso 1 1 calc R
C52 C 0.07321(8) 0.5877(2) 0.41309(11) 0.0766(8) Uani 1 1 d .
H52A H 0.0673 0.5315 0.3954 0.115 Uiso 1 1 calc R
H52B H 0.0505 0.6228 0.4115 0.115 Uiso 1 1 calc R
H52C H 0.0842 0.5742 0.4465 0.115 Uiso 1 1 calc R
C53 C 0.19346(10) 0.3813(2) 0.44274(11) 0.0794(9) Uani 1 1 d .
C54 C 0.20033(19) 0.4115(4) 0.49424(14) 0.167(2) Uani 1 1 d .
H54A H 0.1766 0.4202 0.5039 0.250 Uiso 1 1 calc R
H54B H 0.2141 0.4681 0.4977 0.250 Uiso 1 1 calc R
H54C H 0.2147 0.3656 0.5145 0.250 Uiso 1 1 calc R
C55 C 0.16330(18) 0.3118(3) 0.4373(2) 0.183(3) Uani 1 1 d .
H55A H 0.1538 0.2999 0.4034 0.274 Uiso 1 1 calc R
H55B H 0.1432 0.3340 0.4518 0.274 Uiso 1 1 calc R
H55C H 0.1733 0.2562 0.4532 0.274 Uiso 1 1 calc R
C56 C 0.22839(18) 0.3364(4) 0.4320(2) 0.138(2) Uani 0.80 1 d P
H56A H 0.2238 0.3181 0.3985 0.207 Uiso 0.80 1 calc PR
H56B H 0.2345 0.2834 0.4524 0.207 Uiso 0.80 1 calc PR
H56C H 0.2491 0.3789 0.4384 0.207 Uiso 0.80 1 calc PR
C56' C 0.2369(9) 0.408(2) 0.4713(13) 0.175(11) Uiso 0.20 1 d P
H56D H 0.2470 0.3597 0.4933 0.263 Uiso 0.20 1 calc PR
H56E H 0.2363 0.4639 0.4893 0.263 Uiso 0.20 1 calc PR
H56F H 0.2526 0.4165 0.4479 0.263 Uiso 0.20 1 calc PR
C57 C 0.21222(7) 0.59453(17) 0.30628(9) 0.0553(6) Uani 1 1 d .
C58 C 0.24467(8) 0.5286(2) 0.30388(12) 0.0803(9) Uani 1 1 d .
H58A H 0.2617 0.5267 0.3350 0.120 Uiso 1 1 calc R
H58B H 0.2580 0.5494 0.2796 0.120 Uiso 1 1 calc R
H58C H 0.2347 0.4685 0.2955 0.120 Uiso 1 1 calc R
C59 C 0.18555(8) 0.5912(2) 0.25563(9) 0.0648(7) Uani 1 1 d .
H59A H 0.1748 0.5310 0.2501 0.097 Uiso 1 1 calc R
H59B H 0.1996 0.6049 0.2310 0.097 Uiso 1 1 calc R
H59C H 0.1657 0.6354 0.2543 0.097 Uiso 1 1 calc R
C60 C 0.23023(8) 0.68986(19) 0.31654(12) 0.0716(8) Uani 1 1 d .
H60A H 0.2466 0.6901 0.3481 0.107 Uiso 1 1 calc R
H60B H 0.2107 0.7349 0.3156 0.107 Uiso 1 1 calc R
H60C H 0.2446 0.7041 0.2923 0.107 Uiso 1 1 calc R
C61 C 0.0158(6) 1.2679(11) 0.2878(14) 0.435(18) Uani 1 1 d .
H61A H 0.0318 1.2253 0.2748 0.522 Uiso 1 1 calc R
H61C H -0.0048 1.2326 0.2961 0.522 Uiso 1 1 calc R
C62 C 0.0423(7) 1.3137(15) 0.3417(6) 0.412(13) Uani 1 1 d .
H62D H 0.0652 1.2794 0.3514 0.618 Uiso 1 1 calc R
H62A H 0.0279 1.3105 0.3668 0.618 Uiso 1 1 calc R
H62B H 0.0483 1.3765 0.3364 0.618 Uiso 1 1 calc R

loop_
_atom_site_aniso_label
_atom_site_aniso_U_11
_atom_site_aniso_U_22
_atom_site_aniso_U_33
_atom_site_aniso_U_23
_atom_site_aniso_U_13
_atom_site_aniso_U_12
Na1 0.0424(5) 0.0639(6) 0.0598(6) 0.0080(4) 0.0004(4) 0.0042(4)
Na2 0.0408(5) 0.0914(8) 0.0627(6) -0.0088(5) -0.0015(5) 0.0020(5)
Na3 0.0644(7) 0.0574(6) 0.0651(6) 0.0135(5) 0.0134(5) 0.0080(5)
Na4 0.0713(7) 0.0652(7) 0.0656(6) 0.0058(5) -0.0085(5) -0.0094(5)
O1 0.0363(8) 0.0520(9) 0.0595(10) -0.0002(7) 0.0051(8) -0.0020(7)
O2 0.0544(10) 0.0381(9) 0.0666(10) 0.0061(7) -0.0033(8) -0.0038(7)
O3 0.0494(10) 0.0743(12) 0.0568(10) -0.0053(8) -0.0045(8) 0.0123(8)
O4 0.0478(9) 0.0396(8) 0.0578(9) 0.0091(7) 0.0038(8) 0.0058(7)
O5 0.51(6) 0.28(3) 1.7(3) 0.000 0.44(10) 0.000
C1 0.0331(12) 0.0429(13) 0.0484(12) 0.0020(10) -0.0028(10) 0.0009(10)
C2 0.0419(13) 0.0420(13) 0.0510(13) 0.0016(10) -0.0006(11) -0.0021(10)
C3 0.0563(15) 0.0452(13) 0.0517(13) -0.0033(11) 0.0052(12) 0.0011(11)
C4 0.0560(15) 0.0527(15) 0.0538(14) 0.0046(11) 0.0103(12) -0.0025(12)
C5 0.0542(15) 0.0413(13) 0.0589(14) 0.0070(11) 0.0051(12) -0.0059(11)
C6 0.0405(12) 0.0398(12) 0.0491(13) 0.0054(10) -0.0004(11) 0.0015(10)
C7 0.0465(13) 0.0380(12) 0.0633(15) 0.0018(11) 0.0010(11) 0.0042(10)
C8 0.0548(14) 0.0345(12) 0.0612(14) -0.0015(10) 0.0053(12) 0.0041(11)
C9 0.0634(16) 0.0397(13) 0.0684(16) 0.0027(11) 0.0087(13) 0.0060(12)
C10 0.0754(18) 0.0343(13) 0.0779(18) -0.0003(12) 0.0186(16) -0.0013(13)
C11 0.0683(17) 0.0378(13) 0.0809(18) -0.0055(12) 0.0108(15) -0.0113(12)
C12 0.0578(16) 0.0438(14) 0.0734(17) -0.0062(12) 0.0041(14) -0.0042(12)
C13 0.0542(14) 0.0337(12) 0.0636(15) -0.0035(11) 0.0049(12) -0.0003(11)
C14 0.0559(15) 0.0429(13) 0.0732(17) -0.0003(12) 0.0034(13) -0.0073(11)
C15 0.0736(19) 0.0510(15) 0.0837(19) 0.0137(14) 0.0101(16) -0.0107(13)
C16 0.104(2) 0.0442(16) 0.108(2) -0.0125(15) 0.025(2) -0.0089(15)
C17 0.0594(18) 0.0617(18) 0.113(2) -0.0059(16) -0.0116(17) -0.0179(14)
C18 0.093(2) 0.0720(19) 0.082(2) 0.0017(16) 0.0461(19) -0.0087(17)
C19 0.103(3) 0.104(3) 0.114(3) -0.020(3) 0.067(3) 0.001(3)
C20 0.272(11) 0.162(8) 0.156(7) 0.100(6) 0.150(8) 0.086(8)
C21 0.105(7) 0.315(13) 0.233(10) -0.091(9) 0.106(7) -0.098(7)
C22 0.0593(17) 0.0537(16) 0.114(2) 0.0044(16) -0.0082(17) 0.0106(14)
C23 0.093(2) 0.0389(14) 0.093(2) 0.0077(14) 0.0240(19) -0.0013(14)
C24 0.110(4) 0.076(3) 0.162(5) 0.037(3) 0.056(4) 0.001(3)
C25 0.134(4) 0.054(2) 0.133(4) 0.042(2) 0.002(3) 0.000(3)
C26 0.216(5) 0.048(2) 0.184(4) 0.007(2) 0.079(4) 0.022(3)
C27 0.0651(18) 0.0563(16) 0.083(2) 0.0001(14) -0.0082(15) -0.0142(14)
C28 0.083(2) 0.082(2) 0.136(3) 0.001(2) -0.024(2) -0.0315(19)
C29 0.113(3) 0.097(3) 0.084(2) 0.0002(19) -0.012(2) -0.015(2)
C30 0.065(2) 0.069(2) 0.128(3) 0.0084(19) -0.0157(19) -0.0003(16)
C31 0.0484(14) 0.0673(16) 0.0486(13) -0.0061(12) 0.0027(12) 0.0108(12)
C32 0.0707(18) 0.0722(18) 0.0567(15) -0.0132(13) 0.0000(14) 0.0233(15)
C33 0.081(2) 0.0725(18) 0.0579(16) -0.0207(14) -0.0092(15) 0.0173(16)
C34 0.0677(18) 0.0770(19) 0.0532(15) -0.0094(14) -0.0063(14) 0.0132(15)
C35 0.0579(16) 0.0659(16) 0.0507(14) -0.0011(12) 0.0033(12) 0.0140(13)
C36 0.0505(14) 0.0609(15) 0.0448(13) -0.0029(11) 0.0051(11) 0.0102(12)
C37 0.0526(15) 0.0560(14) 0.0490(13) 0.0024(11) 0.0047(12) 0.0014(12)
C38 0.0542(14) 0.0431(13) 0.0473(13) 0.0028(10) 0.0036(11) 0.0042(11)
C39 0.0765(18) 0.0536(15) 0.0488(14) 0.0080(11) 0.0144(13) 0.0057(14)
C40 0.0830(19) 0.0433(14) 0.0541(15) 0.0081(11) 0.0063(14) 0.0143(13)
C41 0.0654(16) 0.0494(14) 0.0548(14) 0.0050(12) 0.0032(13) 0.0183(12)
C42 0.0503(14) 0.0428(13) 0.0481(13) 0.0003(10) 0.0001(11) 0.0052(11)
C43 0.0469(13) 0.0370(12) 0.0452(12) 0.0028(10) -0.0012(11) 0.0035(10)
C44 0.098(3) 0.080(2) 0.075(2) -0.0241(17) -0.0089(18) 0.0396(18)
C45 0.133(3) 0.068(2) 0.096(2) -0.0041(18) -0.005(2) 0.039(2)
C46 0.188(5) 0.099(3) 0.116(3) -0.044(2) -0.031(3) 0.067(3)
C47 0.107(3) 0.166(4) 0.119(3) -0.020(3) 0.017(3) 0.076(3)
C48 0.080(2) 0.097(2) 0.0625(18) -0.0141(16) -0.0198(17) 0.0180(19)
C49 0.123(5) 0.144(5) 0.135(5) 0.018(4) -0.066(4) -0.041(4)
C49' 0.060(11) 0.20(3) 0.102(15) -0.051(17) -0.045(10) 0.034(14)
C50 0.154(5) 0.330(9) 0.068(3) -0.047(4) -0.039(3) 0.068(5)
C51 0.243(7) 0.139(4) 0.161(5) -0.005(4) -0.142(5) 0.042(5)
C52 0.0697(19) 0.082(2) 0.0809(19) 0.0095(16) 0.0227(16) -0.0037(16)
C53 0.109(3) 0.0619(18) 0.0662(18) 0.0240(14) 0.0155(18) 0.0234(18)
C54 0.265(7) 0.148(4) 0.079(3) 0.052(3) 0.016(3) 0.082(4)
C55 0.209(6) 0.093(3) 0.229(6) 0.088(4) 0.005(5) -0.002(4)
C56 0.188(6) 0.106(4) 0.134(4) 0.079(3) 0.067(4) 0.101(4)
C57 0.0507(14) 0.0539(14) 0.0602(15) 0.0055(12) 0.0089(12) 0.0079(12)
C58 0.0657(19) 0.086(2) 0.092(2) 0.0099(17) 0.0224(17) 0.0234(16)
C59 0.0691(18) 0.0704(17) 0.0550(15) 0.0068(13) 0.0128(14) 0.0028(14)
C60 0.0491(15) 0.0705(18) 0.090(2) 0.0061(15) 0.0024(15) -0.0065(13)
C61 0.30(2) 0.233(19) 0.78(6) -0.13(3) 0.14(2) -0.015(15)
C62 0.60(4) 0.303(15) 0.411(19) -0.147(16) 0.30(2) -0.15(2)

loop_
_atom_type_symbol
_atom_type_description
_atom_type_scat_dispersion_real
_atom_type_scat_dispersion_imag
_atom_type_scat_source
C C 0.0033 0.0016 'International Tables Vol C Tables 4.2.6.8 and 6.1.1.4'
H H 0.0000 0.0000 'International Tables Vol C Tables 4.2.6.8 and 6.1.1.4'
O O 0.0106 0.0060 'International Tables Vol C Tables 4.2.6.8 and 6.1.1.4'
Na Na 0.0362 0.0249 'International Tables Vol C Tables 4.2.6.8 and 6.1.1.4'

loop_
_geom_angle_atom_site_label_1
_geom_angle_atom_site_label_2
_geom_angle_atom_site_label_3
_geom_angle
_geom_angle_site_symmetry_1
_geom_angle_site_symmetry_3
O3 Na1 O4 120.85(7) . .
O3 Na1 O2 118.73(7) . .
O4 Na1 O2 78.31(6) . .
O3 Na1 O1 94.16(7) . .
O4 Na1 O1 127.25(7) . .
O2 Na1 O1 120.26(7) . .
O3 Na1 C1 124.46(7) . .
O4 Na1 C1 105.89(7) . .
O2 Na1 C1 97.50(7) . .
O1 Na1 C1 30.55(6) . .
O3 Na1 C31 28.92(7) . .
O4 Na1 C31 97.50(7) . .
O2 Na1 C31 99.68(8) . .
O1 Na1 C31 123.07(8) . .
C1 Na1 C31 153.32(8) . .
O3 Na1 C6 132.01(7) . .
O4 Na1 C6 107.12(7) . .
O2 Na1 C6 70.00(6) . .
O1 Na1 C6 51.84(6) . .
C1 Na1 C6 28.75(6) . .
C31 Na1 C6 150.18(8) . .
O3 Na1 C36 50.50(6) . .
O4 Na1 C36 71.12(6) . .
O2 Na1 C36 102.34(7) . .
O1 Na1 C36 135.34(7) . .
C1 Na1 C36 158.70(8) . .
C31 Na1 C36 27.88(7) . .
C6 Na1 C36 172.31(7) . .
O3 Na2 O1 168.50(8) . 2
O3 Na2 O1 99.49(7) . .
O1 Na2 O1 91.23(6) 2 .
O3 Na2 C1 142.77(8) . 2
O1 Na2 C1 26.18(6) 2 2
O1 Na2 C1 117.39(7) . 2
O3 Na2 C17 102.44(8) . 2
O1 Na2 C17 70.40(7) 2 2
O1 Na2 C17 105.44(9) . 2
C1 Na2 C17 64.46(7) 2 2
O3 Na2 Na2 144.76(8) . 2
O1 Na2 Na2 46.56(5) 2 2
O1 Na2 Na2 45.97(5) . 2
C1 Na2 Na2 72.46(6) 2 2
C17 Na2 Na2 95.23(7) 2 2
O4 Na3 O2 79.60(6) . .
O4 Na3 C5 139.13(8) . .
O2 Na3 C5 89.52(7) . .
O4 Na3 C6 111.36(7) . .
O2 Na3 C6 72.81(6) . .
C5 Na3 C6 28.94(7) . .
O4 Na3 C4 138.24(8) . .
O2 Na3 C4 118.00(7) . .
C5 Na3 C4 28.50(7) . .
C6 Na3 C4 50.46(7) . .
O4 Na3 C3 112.06(7) . .
O2 Na3 C3 127.68(7) . .
C5 Na3 C3 47.39(7) . .
C6 Na3 C3 55.20(7) . .
C4 Na3 C3 26.59(6) . .
O4 Na3 C13 102.66(7) . .
O2 Na3 C13 23.07(6) . .
C5 Na3 C13 72.31(7) . .
C6 Na3 C13 64.49(7) . .
C4 Na3 C13 100.00(7) . .
C3 Na3 C13 117.60(7) . .
O2 Na4 O4 78.38(6) . .
O2 Na4 C36 114.98(8) . .
O4 Na4 C36 77.37(7) . .
O2 Na4 C35 143.27(8) . .
O4 Na4 C35 95.18(8) . .
C36 Na4 C35 29.93(7) . .
O2 Na4 C31 93.08(7) . .
O4 Na4 C31 89.19(7) . .
C36 Na4 C31 28.26(7) . .
C35 Na4 C31 50.39(7) . .
O2 Na4 C34 139.51(8) . .
O4 Na4 C34 122.49(8) . .
C36 Na4 C34 50.17(8) . .
C35 Na4 C34 27.34(8) . .
C31 Na4 C34 56.79(7) . .
O2 Na4 C43 102.97(7) . .
O4 Na4 C43 24.63(5) . .
C36 Na4 C43 67.95(7) . .
C35 Na4 C43 76.37(8) . .
C31 Na4 C43 89.34(7) . .
C34 Na4 C43 102.96(8) . .
C1 O1 Na2 105.14(12) . 2
C1 O1 Na2 164.10(14) . .
Na2 O1 Na2 87.47(6) 2 .
C1 O1 Na1 85.70(11) . .
Na2 O1 Na1 164.95(9) 2 .
Na2 O1 Na1 80.24(6) . .
C13 O2 Na3 114.36(15) . .
C13 O2 Na4 139.91(14) . .
Na3 O2 Na4 95.43(7) . .
C13 O2 Na1 134.01(14) . .
Na3 O2 Na1 76.45(6) . .
Na4 O2 Na1 76.86(6) . .
C31 O3 Na2 178.64(18) . .
C31 O3 Na1 95.03(14) . .
Na2 O3 Na1 86.09(7) . .
C43 O4 Na3 142.97(14) . .
C43 O4 Na1 134.66(14) . .
Na3 O4 Na1 77.68(6) . .
C43 O4 Na4 108.57(13) . .
Na3 O4 Na4 94.63(6) . .
Na1 O4 Na4 76.94(6) . .
C61 O5 C61 101(4) 2 .
O1 C1 C6 119.4(2) . .
O1 C1 C2 122.28(19) . .
C6 C1 C2 118.2(2) . .
O1 C1 Na1 63.75(11) . .
C6 C1 Na1 88.44(13) . .
C2 C1 Na1 115.86(14) . .
O1 C1 Na2 48.68(10) . 2
C6 C1 Na2 114.28(14) . 2
C2 C1 Na2 107.50(14) . 2
Na1 C1 Na2 111.72(9) . 2
C3 C2 C1 118.0(2) . .
C3 C2 C14 120.5(2) . .
C1 C2 C14 121.5(2) . .
C2 C3 C4 124.3(2) . .
C2 C3 Na3 83.45(14) . .
C4 C3 Na3 68.07(14) . .
C5 C4 C3 116.4(2) . .
C5 C4 C18 121.0(2) . .
C3 C4 C18 122.7(2) . .
C5 C4 Na3 68.72(13) . .
C3 C4 Na3 85.34(14) . .
C18 C4 Na3 113.73(18) . .
C4 C5 C6 122.7(2) . .
C4 C5 Na3 82.79(14) . .
C6 C5 Na3 80.32(13) . .
C5 C6 C1 120.2(2) . .
C5 C6 C7 119.9(2) . .
C1 C6 C7 119.8(2) . .
C5 C6 Na3 70.74(13) . .
C1 C6 Na3 89.31(12) . .
C7 C6 Na3 111.51(13) . .
C5 C6 Na1 130.59(15) . .
C1 C6 Na1 62.82(12) . .
C7 C6 Na1 79.88(13) . .
Na3 C6 Na1 59.86(5) . .
C8 C7 C6 113.23(19) . .
C8 C7 C22 114.1(2) . .
C6 C7 C22 109.4(2) . .
C9 C8 C13 120.1(2) . .
C9 C8 C7 120.9(2) . .
C13 C8 C7 119.0(2) . .
C10 C9 C8 122.7(2) . .
C11 C10 C9 116.8(2) . .
C11 C10 C23 120.5(2) . .
C9 C10 C23 122.7(3) . .
C10 C11 C12 124.0(2) . .
C11 C12 C13 119.1(2) . .
C11 C12 C27 119.4(2) . .
C13 C12 C27 121.5(2) . .
O2 C13 C8 119.9(2) . .
O2 C13 C12 122.6(2) . .
C8 C13 C12 117.4(2) . .
O2 C13 Na3 42.57(11) . .
C8 C13 Na3 103.64(14) . .
C12 C13 Na3 121.02(16) . .
C15 C14 C16 107.1(2) . .
C15 C14 C17 109.0(2) . .
C16 C14 C17 107.9(2) . .
C15 C14 C2 110.9(2) . .
C16 C14 C2 111.5(2) . .
C17 C14 C2 110.4(2) . .
C14 C17 Na2 112.71(16) . 2
C21' C18 C20 118.4(8) . .
C21' C18 C19 96.9(7) . .
C20 C18 C19 109.6(5) . .
C21' C18 C4 108.6(8) . .
C20 C18 C4 109.6(4) . .
C19 C18 C4 113.5(3) . .
C21' C18 C20' 87.0(11) . .
C20 C18 C20' 34.8(8) . .
C19 C18 C20' 132.1(9) . .
C4 C18 C20' 110.1(10) . .
C21' C18 C21 8.0(10) . .
C20 C18 C21 112.6(7) . .
C19 C18 C21 104.4(6) . .
C4 C18 C21 107.2(5) . .
C20' C18 C21 80.0(10) . .
C21' C18 C19' 149.8(13) . .
C20 C18 C19' 56.8(10) . .
C19 C18 C19' 62.6(11) . .
C4 C18 C19' 100.3(10) . .
C20' C18 C19' 91.4(13) . .
C21 C18 C19' 152.5(11) . .
C24 C23 C26 111.6(4) . .
C24 C23 C25' 58.9(11) . .
C26 C23 C25' 148.0(10) . .
C24 C23 C10 112.1(3) . .
C26 C23 C10 109.0(3) . .
C25' C23 C10 102.6(10) . .
C24 C23 C25 106.9(4) . .
C26 C23 C25 105.4(4) . .
C25' C23 C25 56.5(11) . .
C10 C23 C25 111.7(3) . .
C24 C23 C24' 41.7(6) . .
C26 C23 C24' 75.1(7) . .
C25' C23 C24' 100.6(13) . .
C10 C23 C24' 107.5(6) . .
C25 C23 C24' 137.8(7) . .
C29 C27 C30 111.9(3) . .
C29 C27 C12 108.5(3) . .
C30 C27 C12 111.2(2) . .
C29 C27 C28 105.9(3) . .
C30 C27 C28 105.6(3) . .
C12 C27 C28 113.6(2) . .
O3 C31 C36 119.6(2) . .
O3 C31 C32 122.5(2) . .
C36 C31 C32 117.9(2) . .
O3 C31 Na1 56.05(12) . .
C36 C31 Na1 88.83(15) . .
C32 C31 Na1 123.77(19) . .
O3 C31 Na4 116.32(16) . .
C36 C31 Na4 63.86(14) . .
C32 C31 Na4 86.69(17) . .
Na1 C31 Na4 60.70(6) . .
C33 C32 C31 118.0(2) . .
C33 C32 C44 121.3(2) . .
C31 C32 C44 120.7(2) . .
C32 C33 C34 125.3(3) . .
C35 C34 C33 115.9(2) . .
C35 C34 C48 122.6(2) . .
C33 C34 C48 121.5(2) . .
C35 C34 Na4 64.08(15) . .
C33 C34 Na4 84.78(17) . .
C48 C34 Na4 121.6(2) . .
C34 C35 C36 122.3(2) . .
C34 C35 Na4 88.58(18) . .
C36 C35 Na4 73.64(15) . .
C35 C36 C31 120.6(2) . .
C35 C36 C37 118.8(2) . .
C31 C36 C37 120.5(2) . .
C35 C36 Na4 76.43(16) . .
C31 C36 Na4 87.88(16) . .
C37 C36 Na4 109.37(15) . .
C35 C36 Na1 136.74(18) . .
C31 C36 Na1 63.29(13) . .
C37 C36 Na1 76.86(12) . .
Na4 C36 Na1 60.37(6) . .
C52 C37 C38 115.0(2) . .
C52 C37 C36 109.1(2) . .
C38 C37 C36 112.89(19) . .
C39 C38 C43 119.8(2) . .
C39 C38 C37 120.9(2) . .
C43 C38 C37 119.29(19) . .
C40 C39 C38 122.7(2) . .
C41 C40 C39 116.7(2) . .
C41 C40 C53 122.5(3) . .
C39 C40 C53 120.8(3) . .
C40 C41 C42 124.0(2) . .
C41 C42 C43 118.1(2) . .
C41 C42 C57 120.0(2) . .
C43 C42 C57 121.95(19) . .
O4 C43 C38 119.8(2) . .
O4 C43 C42 121.8(2) . .
C38 C43 C42 118.44(19) . .
O4 C43 Na4 46.80(10) . .
C38 C43 Na4 97.92(14) . .
C42 C43 Na4 123.34(15) . .
C45 C44 C46 108.0(3) . .
C45 C44 C32 111.4(3) . .
C46 C44 C32 112.0(3) . .
C45 C44 C47 108.4(3) . .
C46 C44 C47 108.3(3) . .
C32 C44 C47 108.8(3) . .
C51 C48 C49 113.7(5) . .
C51 C48 C34 113.0(3) . .
C49 C48 C34 112.1(3) . .
C51 C48 C49' 69.2(12) . .
C49 C48 C49' 54.4(11) . .
C34 C48 C49' 104.0(7) . .
C51 C48 C50 105.4(5) . .
C49 C48 C50 104.1(5) . .
C34 C48 C50 107.8(3) . .
C49' C48 C50 146.9(7) . .
C55 C53 C54 106.1(4) . .
C55 C53 C56 108.2(4) . .
C54 C53 C56 110.1(4) . .
C55 C53 C40 110.2(3) . .
C54 C53 C40 109.7(3) . .
C56 C53 C40 112.4(3) . .
C55 C53 C56' 145.1(12) . .
C54 C53 C56' 60.3(13) . .
C56 C53 C56' 56.6(13) . .
C40 C53 C56' 104.7(12) . .
C42 C57 C58 114.1(2) . .
C42 C57 C60 110.4(2) . .
C58 C57 C60 106.1(2) . .
C42 C57 C59 108.8(2) . .
C58 C57 C59 106.2(2) . .
C60 C57 C59 111.2(2) . .
O5 C61 C62 117.7(14) . .

loop_
_geom_bond_atom_site_label_1
_geom_bond_atom_site_label_2
_geom_bond_distance
_geom_bond_site_symmetry_2
Na1 O3 2.259(2) .
Na1 O4 2.3054(17) .
Na1 O2 2.3533(18) .
Na1 O1 2.3562(17) .
Na1 C1 2.620(2) .
Na1 C31 2.713(3) .
Na1 C6 2.944(2) .
Na1 C36 3.037(2) .
Na2 O3 2.1313(19) .
Na2 O1 2.2735(17) 2
Na2 O1 2.296(2) .
Na2 C1 2.922(2) 2
Na2 C17 2.960(3) 2
Na2 Na2 3.159(2) 2
Na3 O4 2.2908(18) .
Na3 O2 2.3050(19) .
Na3 C5 2.710(2) .
Na3 C6 2.830(2) .
Na3 C4 2.885(3) .
Na3 C3 3.100(3) .
Na3 C13 3.104(2) .
Na4 O2 2.3057(18) .
Na4 O4 2.3495(18) .
Na4 C36 2.693(3) .
Na4 C35 2.728(3) .
Na4 C31 2.998(3) .
Na4 C34 3.032(3) .
Na4 C43 3.055(2) .
O1 C1 1.335(3) .
O1 Na2 2.2735(17) 2
O2 C13 1.335(3) .
O3 C31 1.317(3) .
O4 C43 1.343(2) .
O5 C61 1.43(3) 2
O5 C61 1.43(3) .
C1 C6 1.416(3) .
C1 C2 1.433(3) .
C1 Na2 2.922(2) 2
C2 C3 1.392(3) .
C2 C14 1.550(3) .
C3 C4 1.392(3) .
C4 C5 1.388(3) .
C4 C18 1.533(4) .
C5 C6 1.389(3) .
C6 C7 1.529(3) .
C7 C8 1.522(3) .
C7 C22 1.540(3) .
C8 C9 1.397(3) .
C8 C13 1.420(3) .
C9 C10 1.387(4) .
C10 C11 1.377(4) .
C10 C23 1.539(4) .
C11 C12 1.391(3) .
C12 C13 1.432(3) .
C12 C27 1.536(4) .
C14 C15 1.520(4) .
C14 C16 1.530(4) .
C14 C17 1.550(4) .
C17 Na2 2.960(3) 2
C18 C21' 1.72(2) .
C18 C20 1.491(7) .
C18 C19 1.513(5) .
C18 C20' 1.58(3) .
C18 C21 1.494(11) .
C18 C19' 1.83(3) .
C23 C24 1.507(6) .
C23 C26 1.506(5) .
C23 C25' 1.52(2) .
C23 C25 1.556(6) .
C23 C24' 1.657(18) .
C27 C29 1.528(5) .
C27 C30 1.539(4) .
C27 C28 1.541(4) .
C31 C36 1.420(3) .
C31 C32 1.437(4) .
C32 C33 1.386(4) .
C32 C44 1.536(4) .
C33 C34 1.395(4) .
C34 C35 1.393(4) .
C34 C48 1.526(4) .
C35 C36 1.400(3) .
C36 C37 1.527(3) .
C37 C52 1.523(4) .
C37 C38 1.525(3) .
C38 C39 1.391(3) .
C38 C43 1.411(3) .
C39 C40 1.391(4) .
C40 C41 1.373(4) .
C40 C53 1.542(3) .
C41 C42 1.403(3) .
C42 C43 1.427(3) .
C42 C57 1.525(3) .
C44 C45 1.507(5) .
C44 C46 1.530(5) .
C44 C47 1.543(6) .
C48 C51 1.481(6) .
C48 C49 1.502(7) .
C48 C49' 1.53(2) .
C48 C50 1.541(6) .
C53 C55 1.475(6) .
C53 C54 1.483(5) .
C53 C56 1.507(6) .
C53 C56' 1.66(3) .
C57 C58 1.530(4) .
C57 C60 1.538(4) .
C57 C59 1.547(3) .
C61 C62 1.75(3) .
